data_8101035
loop_
_publ_author_name
'Tiekink, E. R. T.'

_publ_section_title
;
Crystal structure of the 1,10-phenanthroline adduct of chloro-(di-
n-butyldithiocarbamato)mercury(II), C~21~H~26~ClHgN~3~S~2~
;
_journal_issue 3
_journal_name_full 'Zeitschrift f\"ur Kristallographie - New Crystal Structures'
_journal_page_first 439
_journal_page_last 440
_journal_paper_doi 10.1524/ncrs.2001.216.14.461
_journal_volume 216
_journal_year 2001
_chemical_formula_moiety 'C21 H26 Cl Hg N3 S2'
_chemical_formula_sum 'C21 H26 Cl Hg N3 S2'
_chemical_formula_weight 620.62
_space_group_IT_number 61
_symmetry_cell_setting orthorhombic
_symmetry_Int_Tables_number 61
_symmetry_space_group_name_Hall '-P 2ac 2ab'
_symmetry_space_group_name_H-M 'P b c a'
_cell_angle_alpha 90
_cell_angle_beta 90
_cell_angle_gamma 90
_cell_formula_units_Z 8
_cell_length_a 19.522(8)
_cell_length_b 21.932(4)
_cell_length_c 10.450(2)
_cell_measurement_temperature 173
_cell_volume 4474(2)
_diffrn_ambient_temperature 173
_exptl_crystal_density_diffrn 1.843
_cod_depositor_comments
;
Changed the order of tags and added '_atom_site_occupancy' tag in 
'_atom_site' loop after consulting the original paper. 

Antanas Vaitkus,
2015-03-19
;
_cod_database_code 8101035

loop_
_symmetry_equiv_pos_as_xyz
'  +x,  +y,  +z'
'1/2+x,1/2-y,  -z'
'  -x,1/2+y,1/2-z'
'1/2-x,  -y,1/2+z'
'  -x,  -y,  -z'
'1/2-x,1/2+y,  +z'
'  +x,1/2-y,1/2+z'
'1/2+x,  +y,1/2-z'

loop_
_atom_site_label
_atom_site_type_symbol
_atom_site_fract_x
_atom_site_fract_y
_atom_site_fract_z
_atom_site_U_iso_or_equiv
_atom_site_adp_type
_atom_site_occupancy
_atom_site_site_symmetry_multiplicity
_atom_site_Wyckoff_symbol
_atom_site_calc_flag
_atom_site_refinement_flags_posn
_atom_site_disorder_assembly
_atom_site_disorder_group
Hg Hg 0.194316(18) 0.048089(17) 0.26631(4) 0.03027(14) Uani 1 8 c d . . .
Cl Cl 0.24652(14) 0.14542(13) 0.2910(3) 0.0408(6) Uani 1 8 c d . . .
S1 S 0.18384(12) -0.05477(12) 0.1860(3) 0.0307(6) Uani 1 8 c d . . .
S2 S 0.26535(14) -0.04231(13) 0.4267(3) 0.0347(6) Uani 1 8 c d . . .
N1 N 0.2360(4) -0.1476(4) 0.3131(8) 0.034(2) Uani 1 8 c d . . .
N2 N 0.0691(4) 0.0705(4) 0.1897(8) 0.0275(18) Uani 1 8 c d . . .
N3 N 0.1116(4) 0.0643(4) 0.4416(8) 0.0272(19) Uani 1 8 c d . . .
C1 C 0.2306(4) -0.0885(5) 0.3133(10) 0.026(2) Uani 1 8 c d . . .
C2 C 0.2069(7) -0.1868(5) 0.2138(13) 0.051(3) Uani 1 8 c d . . .
H2A H 0.2361 -0.2233 0.2030 0.081(10) Uiso 1 8 c calc R . .
H2B H 0.2060 -0.1645 0.1314 0.081(10) Uiso 1 8 c calc R . .
C3 C 0.1333(8) -0.2067(8) 0.249(2) 0.103(8) Uani 1 8 c d . . .
H3A H 0.1349 -0.2293 0.3315 0.081(10) Uiso 1 8 c calc R . .
H3B H 0.1051 -0.1698 0.2630 0.081(10) Uiso 1 8 c calc R . .
C4 C 0.1033(11) -0.2412(11) 0.163(3) 0.176(13) Uani 1 8 c d . . .
H4A H 0.1302 -0.2790 0.1502 0.081(10) Uiso 1 8 c calc R . .
H4B H 0.1009 -0.2192 0.0806 0.081(10) Uiso 1 8 c calc R . .
C5 C 0.0277(10) -0.2581(11) 0.210(3) 0.24(2) Uani 1 8 c d . . .
H5A H 0.0051 -0.2834 0.1458 0.081(10) Uiso 1 8 c calc R . .
H5B H 0.0013 -0.2206 0.2233 0.081(10) Uiso 1 8 c calc R . .
H5C H 0.0304 -0.2806 0.2913 0.081(10) Uiso 1 8 c calc R . .
C6 C 0.2689(6) -0.1812(5) 0.4214(11) 0.036(3) Uani 1 8 c d . . .
H6A H 0.2466 -0.2214 0.4310 0.081(10) Uiso 1 8 c calc R . .
H6B H 0.2616 -0.1581 0.5016 0.081(10) Uiso 1 8 c calc R . .
C7 C 0.3451(7) -0.1905(6) 0.4014(12) 0.052(3) Uani 1 8 c d . . .
H7A H 0.3668 -0.1509 0.3806 0.081(10) Uiso 1 8 c calc R . .
H7B H 0.3525 -0.2183 0.3281 0.081(10) Uiso 1 8 c calc R . .
C8 C 0.3785(7) -0.2169(7) 0.5193(14) 0.061(4) Uani 1 8 c d . . .
H8A H 0.4273 -0.2047 0.5216 0.081(10) Uiso 1 8 c calc R . .
H8B H 0.3559 -0.2002 0.5965 0.081(10) Uiso 1 8 c calc R . .
C9 C 0.3740(11) -0.2804(9) 0.5211(17) 0.109(7) Uani 1 8 c d . . .
H9A H 0.3944 -0.2960 0.6003 0.081(10) Uiso 1 8 c calc R . .
H9B H 0.3986 -0.2972 0.4473 0.081(10) Uiso 1 8 c calc R . .
H9C H 0.3257 -0.2927 0.5169 0.081(10) Uiso 1 8 c calc R . .
C10 C 0.0476(6) 0.0710(5) 0.0702(10) 0.035(3) Uani 1 8 c d . . .
H10 H 0.0806 0.0655 0.0045 0.081(10) Uiso 1 8 c calc R . .
C11 C -0.0202(6) 0.0790(6) 0.0342(11) 0.044(3) Uani 1 8 c d . . .
H11 H -0.0326 0.0798 -0.0537 0.081(10) Uiso 1 8 c calc R . .
C12 C -0.0695(6) 0.0860(5) 0.1286(11) 0.040(3) Uani 1 8 c d . . .
H12 H -0.1163 0.0916 0.1073 0.081(10) Uiso 1 8 c calc R . .
C13 C -0.0481(5) 0.0845(5) 0.2562(10) 0.037(3) Uani 1 8 c d . . .
C14 C -0.0967(5) 0.0899(5) 0.3599(11) 0.038(3) Uani 1 8 c d . . .
H14 H -0.1439 0.0956 0.3414 0.081(10) Uiso 1 8 c calc R . .
C15 C -0.0755(6) 0.0869(5) 0.4834(11) 0.040(3) Uani 1 8 c d . . .
H15 H -0.1082 0.0896 0.5504 0.081(10) Uiso 1 8 c calc R . .
C16 C -0.0040(6) 0.0796(5) 0.5144(10) 0.033(2) Uani 1 8 c d . . .
C17 C 0.0190(7) 0.0745(5) 0.6420(10) 0.042(3) Uani 1 8 c d . . .
H17 H -0.0125 0.0777 0.7110 0.081(10) Uiso 1 8 c calc R . .
C18 C 0.0860(7) 0.0650(5) 0.6650(10) 0.045(3) Uani 1 8 c d . . .
H18 H 0.1023 0.0606 0.7501 0.081(10) Uiso 1 8 c calc R . .
C19 C 0.1315(6) 0.0615(5) 0.5604(10) 0.036(3) Uani 1 8 c d . . .
H19 H 0.1790 0.0570 0.5775 0.081(10) Uiso 1 8 c calc R . .
C20 C 0.0441(5) 0.0739(4) 0.4158(9) 0.022(2) Uani 1 8 c d . . .
C21 C 0.0224(5) 0.0767(4) 0.2862(9) 0.025(2) Uani 1 8 c d . . .

loop_
_atom_site_aniso_label
_atom_site_aniso_U_11
_atom_site_aniso_U_22
_atom_site_aniso_U_33
_atom_site_aniso_U_23
_atom_site_aniso_U_13
_atom_site_aniso_U_12
Hg 0.02965(19) 0.0299(2) 0.0312(2) -0.00118(18) 0.00451(17) 0.00257(17)
Cl 0.0429(13) 0.0355(14) 0.0439(17) -0.0065(13) 0.0095(12) -0.0024(12)
S1 0.0371(14) 0.0314(13) 0.0237(12) -0.0008(11) -0.0024(10) 0.0051(11)
S2 0.0416(14) 0.0359(15) 0.0265(13) -0.0048(12) -0.0064(11) 0.0088(12)
N1 0.044(5) 0.027(4) 0.030(5) 0.003(4) 0.000(4) 0.003(4)
N2 0.032(4) 0.030(4) 0.020(4) -0.002(4) 0.006(4) 0.001(4)
N3 0.026(4) 0.030(5) 0.025(5) 0.001(4) -0.002(3) 0.001(3)
C1 0.018(4) 0.035(6) 0.025(5) -0.002(4) 0.005(4) -0.004(4)
C2 0.060(8) 0.029(6) 0.064(9) -0.004(6) -0.015(7) 0.006(5)
C3 0.055(9) 0.073(11) 0.18(2) -0.067(13) -0.045(11) 0.017(8)
C4 0.103(19) 0.100(19) 0.33(4) -0.01(2) -0.05(2) 0.044(16)
C5 0.062(12) 0.092(18) 0.57(7) 0.06(3) -0.06(3) -0.008(13)
C6 0.042(6) 0.037(6) 0.028(6) 0.006(5) 0.004(5) 0.004(5)
C7 0.056(8) 0.056(8) 0.044(8) 0.003(7) 0.003(6) 0.020(7)
C8 0.062(9) 0.068(11) 0.052(10) -0.010(8) 0.000(7) 0.015(8)
C9 0.14(2) 0.117(18) 0.066(13) -0.007(12) -0.010(13) -0.016(16)
C10 0.045(7) 0.043(7) 0.017(6) 0.000(5) 0.002(5) -0.002(5)
C11 0.045(7) 0.058(8) 0.028(7) -0.005(6) -0.009(5) 0.009(6)
C12 0.041(6) 0.044(7) 0.033(7) -0.003(5) -0.007(5) 0.009(6)
C13 0.037(6) 0.040(6) 0.033(7) -0.008(6) -0.003(5) -0.001(5)
C14 0.029(5) 0.048(7) 0.038(7) 0.000(5) 0.000(5) 0.001(5)
C15 0.037(6) 0.044(7) 0.039(7) -0.003(5) 0.021(5) -0.001(5)
C16 0.047(6) 0.034(6) 0.018(5) 0.005(5) 0.009(4) -0.002(5)
C17 0.065(8) 0.041(7) 0.018(6) -0.009(5) 0.007(5) 0.006(6)
C18 0.074(9) 0.046(7) 0.016(6) -0.004(5) -0.009(6) 0.017(6)
C19 0.044(6) 0.046(7) 0.019(5) -0.001(5) -0.008(4) 0.007(5)
C20 0.030(5) 0.026(5) 0.011(5) -0.004(4) 0.001(4) 0.000(4)
C21 0.027(5) 0.025(5) 0.023(5) 0.001(4) 0.004(4) 0.004(4)

loop_
_geom_bond_atom_site_label_1
_geom_bond_atom_site_label_2
_geom_bond_distance
_geom_bond_site_symmetry_2
_geom_bond_publ_flag
Hg Cl 2.379(3) . ?
Hg S1 2.416(3) . ?
Hg N3 2.468(8) . ?
Hg N2 2.619(8) . ?
Hg S2 2.944(3) . ?
S1 C1 1.775(10) . ?
S2 C1 1.700(10) . ?
N1 C1 1.300(12) . ?
N1 C6 1.496(13) . ?
N1 C2 1.463(14) . ?
N2 C10 1.318(13) . ?
N2 C21 1.366(12) . ?
N3 C19 1.302(12) . ?
N3 C20 1.363(11) . ?
C2 C3 1.55(2) . ?
C3 C4 1.32(3) . ?
C4 C5 1.60(3) . ?
C6 C7 1.516(15) . ?
C7 C8 1.509(17) . ?
C8 C9 1.40(2) . ?
C10 C11 1.386(15) . ?
C11 C12 1.387(16) . ?
C12 C13 1.397(14) . ?
C13 C21 1.421(13) . ?
C13 C14 1.445(15) . ?
C14 C15 1.357(16) . ?
C15 C16 1.441(15) . ?
C16 C17 1.412(15) . ?
C16 C20 1.400(13) . ?
C17 C18 1.346(17) . ?
C18 C19 1.411(16) . ?
C20 C21 1.419(13) . ?
